data_4064352
loop_
_publ_author_name
'Appukuttan, Vinu Krishnan'
'Liu, Yinshan'
'Son, Bong Chul'
'Ha, Chang-Sik'
'Suh, Hongsuk'
'Kim, Il'

_publ_section_title
;
 Iron and Cobalt Complexes of
 2,3,7,8-Tetrahydroacridine-4,5(1H,6H)-diimine Sterically Modulated by
 Substituted Aryl Rings for the Selective Oligomerization to
 Polymerization of Ethylene
;
_journal_issue 8
_journal_name_full Organometallics
_journal_page_first 2285
_journal_paper_doi 10.1021/om2000629
_journal_volume 30
_journal_year 2011
_chemical_formula_moiety 'C37 H47 Cl2 Co N3'
_chemical_formula_sum 'C37 H47 Cl2 Co N3'
_chemical_formula_weight 663.61
_chemical_name_systematic
; 
 ? 
;
_space_group_IT_number 43
_symmetry_cell_setting orthorhombic
_symmetry_space_group_name_Hall 'F 2 -2d'
_symmetry_space_group_name_H-M 'F d d 2'
_atom_sites_solution_hydrogens geom
_atom_sites_solution_primary direct
_atom_sites_solution_secondary difmap
_audit_creation_method SHELXTL
_cell_angle_alpha 90.00
_cell_angle_beta 90.00
_cell_angle_gamma 90.00
_cell_formula_units_Z 8
_cell_length_a 15.445(3)
_cell_length_b 48.049(10)
_cell_length_c 9.0603(18)
_cell_measurement_reflns_used 3591
_cell_measurement_temperature 173(2)
_cell_measurement_theta_max 25.18
_cell_measurement_theta_min 2.64
_cell_volume 6724(2)
_computing_cell_refinement 'Bruker SAINT'
_computing_data_collection 'Bruker SMART'
_computing_data_reduction 'Bruker SAINT'
_computing_molecular_graphics 'Bruker SHELXTL'
_computing_publication_material 'Bruker SHELXTL'
_computing_structure_refinement 'Bruker SHELXTL'
_computing_structure_solution 'Bruker SHELXTL'
_diffrn_ambient_temperature 173(2)
_diffrn_measured_fraction_theta_full 0.999
_diffrn_measured_fraction_theta_max 0.999
_diffrn_measurement_device_type 'CCD area detector'
_diffrn_measurement_method 'phi and omega scans'
_diffrn_radiation_monochromator graphite
_diffrn_radiation_source 'fine-focus sealed tube'
_diffrn_radiation_type MoK\a
_diffrn_radiation_wavelength 0.71073
_diffrn_reflns_av_R_equivalents 0.0722
_diffrn_reflns_av_sigmaI/netI 0.1120
_diffrn_reflns_limit_h_max 19
_diffrn_reflns_limit_h_min -20
_diffrn_reflns_limit_k_max 40
_diffrn_reflns_limit_k_min -63
_diffrn_reflns_limit_l_max 11
_diffrn_reflns_limit_l_min -12
_diffrn_reflns_number 12297
_diffrn_reflns_theta_full 28.31
_diffrn_reflns_theta_max 28.31
_diffrn_reflns_theta_min 1.70
_diffrn_standards_decay_% <2.0
_exptl_absorpt_coefficient_mu 0.700
_exptl_absorpt_correction_type none
_exptl_crystal_colour Green
_exptl_crystal_density_diffrn 1.311
_exptl_crystal_density_method 'not measured'
_exptl_crystal_description Plate
_exptl_crystal_F_000 2808
_exptl_crystal_size_max 0.30
_exptl_crystal_size_mid 0.10
_exptl_crystal_size_min 0.04
_refine_diff_density_max 0.736
_refine_diff_density_min -1.183
_refine_diff_density_rms 0.111
_refine_ls_abs_structure_details 'Flack H D (1983), Acta Cryst. A39, 876-881'
_refine_ls_abs_structure_Flack -0.01(3)
_refine_ls_extinction_method none
_refine_ls_goodness_of_fit_ref 1.044
_refine_ls_hydrogen_treatment constr
_refine_ls_matrix_type full
_refine_ls_number_parameters 200
_refine_ls_number_reflns 4103
_refine_ls_number_restraints 1
_refine_ls_restrained_S_all 1.044
_refine_ls_R_factor_all 0.1047
_refine_ls_R_factor_gt 0.0499
_refine_ls_shift/su_max 0.000
_refine_ls_shift/su_mean 0.000
_refine_ls_structure_factor_coef Fsqd
_refine_ls_weighting_details 'calc w=1/[\s^2^(Fo^2^)+(0.0481P)^2^+0.0000P] where P=(Fo^2^+2Fc^2^)/3'
_refine_ls_weighting_scheme calc
_refine_ls_wR_factor_gt 0.0947
_refine_ls_wR_factor_ref 0.1394
_reflns_number_gt 2403
_reflns_number_total 4103
_reflns_threshold_expression >2sigma(I)
_cod_data_source_file om2000629_si_002.cif
_cod_data_source_block orthof
_cod_depositor_comments
;
The following automatic conversions were performed:

'_symmetry_cell_setting' value 'Orthorhombic' changed to
'orthorhombic' according to
/home/saulius/struct/CIF-dictionaries/cif_core.dic dictionary named
'cif_core.dic' version 2.4.1 from 2010-06-29.

Automatic conversion script
Id: cif_fix_values 1715 2011-07-08 13:25:40Z adriana 
;
_cod_original_sg_symbol_H-M Fdd2
_cod_database_code 4064352

loop_
_symmetry_equiv_pos_as_xyz
'x, y, z'
'-x, -y, z'
'x+1/4, -y+1/4, z+1/4'
'-x+1/4, y+1/4, z+1/4'
'x, y+1/2, z+1/2'
'-x, -y+1/2, z+1/2'
'x+1/4, -y+3/4, z+3/4'
'-x+1/4, y+3/4, z+3/4'
'x+1/2, y, z+1/2'
'-x+1/2, -y, z+1/2'
'x+3/4, -y+1/4, z+3/4'
'-x+3/4, y+1/4, z+3/4'
'x+1/2, y+1/2, z'
'-x+1/2, -y+1/2, z'
'x+3/4, -y+3/4, z+1/4'
'-x+3/4, y+3/4, z+1/4'

loop_
_atom_site_label
_atom_site_type_symbol
_atom_site_fract_x
_atom_site_fract_y
_atom_site_fract_z
_atom_site_U_iso_or_equiv
_atom_site_adp_type
_atom_site_occupancy
_atom_site_symmetry_multiplicity
_atom_site_calc_flag
_atom_site_refinement_flags
Co1 Co 0.0000 0.0000 -0.02146(8) 0.0314(2) Uani 1 2 d S
Cl1 Cl -0.11106(10) 0.01779(3) -0.14909(16) 0.0528(4) Uani 1 1 d .
N1 N 0.0000 0.0000 0.2033(5) 0.0210(11) Uani 1 2 d S
C1 C 0.0382(3) 0.02084(9) 0.2748(4) 0.0268(11) Uani 1 1 d .
C2 C 0.0762(3) 0.04318(9) 0.1836(4) 0.0281(11) Uani 1 1 d .
C3 C 0.1246(4) 0.06538(11) 0.2634(5) 0.0472(15) Uani 1 1 d .
H3A H 0.1221 0.0828 0.2051 0.057 Uiso 1 1 calc R
H3B H 0.1862 0.0598 0.2716 0.057 Uiso 1 1 calc R
C4 C 0.0897(6) 0.07090(15) 0.4150(6) 0.079(2) Uani 1 1 d .
H4A H 0.1276 0.0846 0.4651 0.095 Uiso 1 1 calc R
H4B H 0.0314 0.0793 0.4060 0.095 Uiso 1 1 calc R
C5 C 0.0835(4) 0.04534(10) 0.5079(6) 0.0500(16) Uani 1 1 d .
H5A H 0.1425 0.0394 0.5370 0.060 Uiso 1 1 calc R
H5B H 0.0509 0.0497 0.5990 0.060 Uiso 1 1 calc R
C6 C 0.0400(3) 0.02203(11) 0.4299(5) 0.0340(12) Uani 1 1 d .
C7 C 0.0000 0.0000 0.5049(6) 0.0355(18) Uani 1 2 d S
H7 H 0.0000 0.0000 0.6098 0.043 Uiso 1 2 calc SR
N2 N 0.0640(2) 0.04143(7) 0.0439(4) 0.0274(9) Uani 1 1 d .
C8 C 0.0897(3) 0.06403(9) -0.0519(4) 0.0268(11) Uani 1 1 d .
C9 C 0.1726(3) 0.06466(10) -0.1157(5) 0.0326(11) Uani 1 1 d .
C10 C 0.1927(4) 0.08659(11) -0.2084(5) 0.0411(13) Uani 1 1 d .
H10 H 0.2488 0.0875 -0.2512 0.049 Uiso 1 1 calc R
C11 C 0.1334(4) 0.10730(11) -0.2407(6) 0.0436(14) Uani 1 1 d .
H11 H 0.1484 0.1221 -0.3050 0.052 Uiso 1 1 calc R
C12 C 0.0526(4) 0.10606(11) -0.1782(6) 0.0388(13) Uani 1 1 d .
H12 H 0.0116 0.1202 -0.2005 0.047 Uiso 1 1 calc R
C13 C 0.0293(3) 0.08468(10) -0.0832(5) 0.0324(12) Uani 1 1 d .
C14 C -0.0595(3) 0.08519(10) -0.0106(6) 0.0377(12) Uani 1 1 d .
H14 H -0.0704 0.0665 0.0340 0.045 Uiso 1 1 calc R
C15 C -0.0629(4) 0.10655(12) 0.1111(7) 0.0543(16) Uani 1 1 d .
H15A H -0.0220 0.1014 0.1891 0.081 Uiso 1 1 calc R
H15B H -0.1216 0.1073 0.1520 0.081 Uiso 1 1 calc R
H15C H -0.0473 0.1248 0.0713 0.081 Uiso 1 1 calc R
C16 C -0.1315(4) 0.09111(13) -0.1207(7) 0.0610(18) Uani 1 1 d .
H16A H -0.1876 0.0903 -0.0704 0.092 Uiso 1 1 calc R
H16B H -0.1300 0.0772 -0.1996 0.092 Uiso 1 1 calc R
H16C H -0.1232 0.1097 -0.1632 0.092 Uiso 1 1 calc R
C17 C 0.2420(3) 0.04311(12) -0.0803(5) 0.0430(13) Uani 1 1 d .
H17 H 0.2154 0.0283 -0.0174 0.052 Uiso 1 1 calc R
C18 C 0.2790(4) 0.02931(13) -0.2201(6) 0.0566(17) Uani 1 1 d .
H18A H 0.2325 0.0197 -0.2733 0.085 Uiso 1 1 calc R
H18B H 0.3237 0.0158 -0.1921 0.085 Uiso 1 1 calc R
H18C H 0.3046 0.0436 -0.2840 0.085 Uiso 1 1 calc R
C19 C 0.3165(4) 0.05679(16) 0.0077(7) 0.0692(19) Uani 1 1 d .
H19A H 0.3524 0.0679 -0.0593 0.104 Uiso 1 1 calc R
H19B H 0.3520 0.0423 0.0537 0.104 Uiso 1 1 calc R
H19C H 0.2922 0.0689 0.0844 0.104 Uiso 1 1 calc R

loop_
_atom_site_aniso_label
_atom_site_aniso_U_11
_atom_site_aniso_U_22
_atom_site_aniso_U_33
_atom_site_aniso_U_23
_atom_site_aniso_U_13
_atom_site_aniso_U_12
Co1 0.0399(5) 0.0353(5) 0.0189(4) 0.000 0.000 0.0036(5)
Cl1 0.0615(10) 0.0430(8) 0.0538(8) 0.0048(7) -0.0277(8) 0.0016(7)
N1 0.029(3) 0.021(3) 0.013(2) 0.000 0.000 0.000(2)
C1 0.034(3) 0.026(3) 0.021(2) 0.0047(19) -0.0039(19) -0.001(2)
C2 0.035(3) 0.026(3) 0.023(3) 0.0027(19) -0.004(2) -0.003(2)
C3 0.067(4) 0.047(3) 0.028(3) -0.005(2) -0.007(3) -0.023(3)
C4 0.132(7) 0.069(5) 0.036(3) -0.009(3) -0.001(4) -0.055(5)
C5 0.075(4) 0.043(3) 0.032(3) -0.006(3) -0.010(3) -0.011(3)
C6 0.045(3) 0.033(3) 0.023(2) 0.001(2) -0.006(2) 0.002(2)
C7 0.062(5) 0.036(4) 0.008(4) 0.000 0.000 0.004(4)
N2 0.026(2) 0.034(2) 0.0226(19) 0.0002(17) -0.0001(16) -0.0007(17)
C8 0.033(3) 0.028(3) 0.019(2) 0.0039(18) 0.0021(19) -0.005(2)
C9 0.035(3) 0.038(3) 0.024(2) 0.002(2) -0.001(2) -0.006(2)
C10 0.044(3) 0.046(3) 0.033(3) -0.001(2) 0.011(2) -0.009(3)
C11 0.062(4) 0.038(3) 0.032(3) 0.003(2) 0.005(3) -0.007(3)
C12 0.051(4) 0.031(3) 0.034(3) 0.001(2) -0.003(3) 0.000(3)
C13 0.041(3) 0.026(3) 0.030(2) 0.000(2) -0.010(2) -0.002(2)
C14 0.034(3) 0.033(3) 0.047(3) 0.001(3) 0.002(3) 0.003(2)
C15 0.047(4) 0.059(4) 0.058(4) -0.005(3) 0.014(3) -0.006(3)
C16 0.049(4) 0.054(4) 0.080(5) -0.008(3) -0.015(3) 0.012(3)
C17 0.029(3) 0.059(4) 0.040(3) 0.005(3) 0.003(2) 0.003(3)
C18 0.040(3) 0.073(4) 0.056(4) 0.001(3) 0.010(3) 0.015(3)
C19 0.039(4) 0.106(5) 0.062(4) -0.003(4) -0.010(3) 0.003(4)

loop_
_atom_type_symbol
_atom_type_description
_atom_type_scat_dispersion_real
_atom_type_scat_dispersion_imag
_atom_type_scat_source
C C 0.0033 0.0016 'International Tables Vol C Tables 4.2.6.8 and 6.1.1.4'
H H 0.0000 0.0000 'International Tables Vol C Tables 4.2.6.8 and 6.1.1.4'
N N 0.0061 0.0033 'International Tables Vol C Tables 4.2.6.8 and 6.1.1.4'
Cl Cl 0.1484 0.1585 'International Tables Vol C Tables 4.2.6.8 and 6.1.1.4'
Co Co 0.3494 0.9721 'International Tables Vol C Tables 4.2.6.8 and 6.1.1.4'

loop_
_geom_angle_atom_site_label_1
_geom_angle_atom_site_label_2
_geom_angle_atom_site_label_3
_geom_angle
_geom_angle_site_symmetry_1
_geom_angle_site_symmetry_3
N1 Co1 Cl1 121.10(5) . .
N1 Co1 Cl1 121.10(5) . 2
Cl1 Co1 Cl1 117.79(9) . 2
N1 Co1 N2 75.08(9) . .
Cl1 Co1 N2 97.59(10) . .
Cl1 Co1 N2 97.70(10) 2 .
N1 Co1 N2 75.08(9) . 2
Cl1 Co1 N2 97.70(10) . 2
Cl1 Co1 N2 97.59(10) 2 2
N2 Co1 N2 150.16(18) . 2
C1 N1 C1 121.8(5) . 2
C1 N1 Co1 119.1(2) . .
C1 N1 Co1 119.1(2) 2 .
N1 C1 C6 121.7(4) . .
N1 C1 C2 116.8(3) . .
C6 C1 C2 121.5(4) . .
N2 C2 C1 116.5(4) . .
N2 C2 C3 126.9(4) . .
C1 C2 C3 116.6(4) . .
C2 C3 C4 113.0(5) . .
C5 C4 C3 113.2(6) . .
C6 C5 C4 112.4(5) . .
C7 C6 C1 116.4(5) . .
C7 C6 C5 122.6(4) . .
C1 C6 C5 121.0(5) . .
C6 C7 C6 122.0(6) 2 .
C2 N2 C8 120.2(4) . .
C2 N2 Co1 112.0(3) . .
C8 N2 Co1 127.8(3) . .
C13 C8 C9 120.8(4) . .
C13 C8 N2 118.3(4) . .
C9 C8 N2 120.9(4) . .
C10 C9 C8 118.1(5) . .
C10 C9 C17 119.2(5) . .
C8 C9 C17 122.6(4) . .
C9 C10 C11 121.9(5) . .
C12 C11 C10 118.9(5) . .
C11 C12 C13 121.6(5) . .
C12 C13 C8 118.7(5) . .
C12 C13 C14 119.3(5) . .
C8 C13 C14 121.9(4) . .
C15 C14 C16 109.1(4) . .
C15 C14 C13 111.0(5) . .
C16 C14 C13 112.2(5) . .
C9 C17 C18 112.4(4) . .
C9 C17 C19 110.0(5) . .
C18 C17 C19 109.3(5) . .

loop_
_geom_bond_atom_site_label_1
_geom_bond_atom_site_label_2
_geom_bond_distance
_geom_bond_site_symmetry_2
Co1 N1 2.037(4) .
Co1 Cl1 2.2383(14) .
Co1 Cl1 2.2383(14) 2
Co1 N2 2.301(4) .
Co1 N2 2.301(4) 2
N1 C1 1.331(5) .
N1 C1 1.331(5) 2
C1 C6 1.407(6) .
C1 C2 1.476(6) .
C2 N2 1.282(5) .
C2 C3 1.490(6) .
C3 C4 1.499(7) .
C4 C5 1.492(8) .
C5 C6 1.485(7) .
C6 C7 1.402(6) .
C7 C6 1.402(6) 2
N2 C8 1.446(5) .
C8 C13 1.391(6) .
C8 C9 1.406(6) .
C9 C10 1.383(6) .
C9 C17 1.524(7) .
C10 C11 1.384(7) .
C11 C12 1.371(7) .
C12 C13 1.388(7) .
C13 C14 1.522(7) .
C14 C15 1.507(7) .
C14 C16 1.520(8) .
C17 C18 1.540(7) .
C17 C19 1.547(8) .
